data_7115075
loop_
_publ_author_name
'Wang, Quan-Ming'
'Mak, Thomas C. W.'

_publ_section_title
;
 Induced assembly of a catenated chain of edge-sharing silver(i)
 dodecahedra with embedded acetylide by silver(ii)-tmc (tmc =
 1,4,8,11-tetramethyl-1,4,8,11-tetraazacyclotetradecane)
;
_journal_issue 9
_journal_name_full 'Chemical Communications'
_journal_page_first 807
_journal_paper_doi 10.1039/b009765i
_journal_year 2001
_chemical_formula_sum 'C26 H36 Ag7 B F19 N4 O12'
_chemical_formula_weight 1723.49
_chemical_name_systematic
; 
? 
;
_space_group_IT_number 2
_symmetry_cell_setting triclinic
_symmetry_space_group_name_Hall '-P 1'
_symmetry_space_group_name_H-M 'P -1'
_atom_sites_solution_hydrogens geom
_atom_sites_solution_primary direct
_atom_sites_solution_secondary difmap
_audit_creation_method SHELXL-97
_cell_angle_alpha 71.8260(10)
_cell_angle_beta 89.5180(10)
_cell_angle_gamma 85.2870(10)
_cell_formula_units_Z 2
_cell_length_a 8.1641(3)
_cell_length_b 16.9942(7)
_cell_length_c 17.4266(8)
_cell_measurement_temperature 293(2)
_cell_volume 2289.05(16)
_computing_structure_refinement 'SHELXL-97 (Sheldrick, 1997)'
_computing_structure_solution 'SHELXS-97 (Sheldrick, 1990)'
_diffrn_ambient_temperature 293(2)
_diffrn_measured_fraction_theta_full 0.979
_diffrn_measured_fraction_theta_max 0.979
_diffrn_radiation_monochromator graphite
_diffrn_radiation_source 'fine-focus sealed tube'
_diffrn_radiation_type MoK\a
_diffrn_radiation_wavelength 0.71073
_diffrn_reflns_av_R_equivalents 0.0239
_diffrn_reflns_av_sigmaI/netI 0.0637
_diffrn_reflns_limit_h_max 10
_diffrn_reflns_limit_h_min -10
_diffrn_reflns_limit_k_max 16
_diffrn_reflns_limit_k_min -22
_diffrn_reflns_limit_l_max 23
_diffrn_reflns_limit_l_min -22
_diffrn_reflns_number 15584
_diffrn_reflns_theta_full 28.04
_diffrn_reflns_theta_max 28.04
_diffrn_reflns_theta_min 2.39
_exptl_absorpt_coefficient_mu 3.066
_exptl_absorpt_correction_T_max 1.0000
_exptl_absorpt_correction_T_min 0.7355
_exptl_absorpt_correction_type SADABS
_exptl_crystal_colour dark-red
_exptl_crystal_density_diffrn 2.501
_exptl_crystal_density_method 'not measured'
_exptl_crystal_description block
_exptl_crystal_F_000 1642
_exptl_crystal_size_max 0.22
_exptl_crystal_size_mid 0.20
_exptl_crystal_size_min 0.18
_refine_diff_density_max 2.074
_refine_diff_density_min -1.631
_refine_diff_density_rms 0.142
_refine_ls_extinction_method none
_refine_ls_goodness_of_fit_ref 0.949
_refine_ls_hydrogen_treatment mixed
_refine_ls_matrix_type full
_refine_ls_number_parameters 784
_refine_ls_number_reflns 10864
_refine_ls_number_restraints 399
_refine_ls_restrained_S_all 0.973
_refine_ls_R_factor_all 0.1008
_refine_ls_R_factor_gt 0.0551
_refine_ls_shift/su_max 0.005
_refine_ls_shift/su_mean 0.000
_refine_ls_structure_factor_coef Fsqd
_refine_ls_weighting_details 'calc w=1/[\s^2^(Fo^2^)+(0.0876P)^2^+0.0000P] where P=(Fo^2^+2Fc^2^)/3'
_refine_ls_weighting_scheme calc
_refine_ls_wR_factor_gt 0.1430
_refine_ls_wR_factor_ref 0.1634
_reflns_number_gt 6130
_reflns_number_total 10864
_reflns_threshold_expression >2sigma(I)
_cod_data_source_file b009765i.txt
_cod_data_source_block f116
_cod_depositor_comments
;
The following automatic conversions were performed:

'_symmetry_cell_setting' value 'Triclinic' changed to 'triclinic'
according to
/usr/data/users/saulius/automatic-downloads/retrospective/RSC/lib/dictionaries/cif_core.dic
dictionary named 'cif_core.dic' version 2.4.2 from 2011-04-26.

Automatic conversion script
Id: cif_fix_values 2281 2013-09-26 08:29:07Z andrius 
;
_cod_original_sg_symbol_H-M P-1
_cod_database_code 7115075

loop_
_symmetry_equiv_pos_as_xyz
'x, y, z'
'-x, -y, -z'

loop_
_atom_site_label
_atom_site_type_symbol
_atom_site_fract_x
_atom_site_fract_y
_atom_site_fract_z
_atom_site_U_iso_or_equiv
_atom_site_adp_type
_atom_site_occupancy
_atom_site_symmetry_multiplicity
_atom_site_calc_flag
_atom_site_refinement_flags
Ag1 Ag 0.67097(9) 0.63239(4) 0.48533(4) 0.0589(2) Uani 1 1 d .
Ag2 Ag 0.70127(9) 0.56847(4) 0.66934(4) 0.0594(2) Uani 1 1 d .
Ag3 Ag 0.81377(13) 0.39986(5) 0.70144(5) 0.0887(3) Uani 1 1 d .
Ag4 Ag 0.80567(12) 0.33541(5) 0.55621(6) 0.0812(3) Uani 1 1 d .
Ag5 Ag 0.42660(7) 0.51235(4) 0.56978(4) 0.05105(18) Uani 1 1 d .
Ag6 Ag 0.95300(8) 0.47284(6) 0.43466(5) 0.0752(3) Uani 1 1 d .
Ag7 Ag 0.24221(11) 0.10690(4) 0.17745(4) 0.0679(2) Uani 1 1 d D
C1 C 0.7493(10) 0.5031(5) 0.5814(5) 0.053(2) Uani 1 1 d .
C2 C 0.7570(9) 0.4697(6) 0.5320(5) 0.052(2) Uani 1 1 d .
O11 O 0.7322(7) 0.5399(4) 0.8040(4) 0.0587(15) Uani 1 1 d .
O12 O 0.7889(9) 0.4031(4) 0.8306(4) 0.0720(18) Uani 1 1 d .
O21 O 0.4231(7) 0.6938(4) 0.5262(4) 0.0658(17) Uani 1 1 d .
O22 O 0.5391(8) 0.6928(4) 0.6421(4) 0.0684(18) Uani 1 1 d .
O31 O 1.1163(9) 0.2860(5) 0.5008(5) 0.085(2) Uani 1 1 d .
O32 O 0.9524(8) 0.2142(4) 0.5902(4) 0.0726(18) Uani 1 1 d .
O41 O 0.6283(8) 0.4941(5) 0.3032(4) 0.0723(19) Uani 1 1 d .
O42 O 0.8911(9) 0.4464(5) 0.3180(5) 0.088(2) Uani 1 1 d .
O51 O 0.6397(8) 0.6836(5) 0.3458(4) 0.0754(19) Uani 1 1 d .
O52 O 0.8986(8) 0.6334(4) 0.3437(4) 0.0679(17) Uani 1 1 d .
C11 C 0.7575(10) 0.4664(5) 0.8479(5) 0.0508(19) Uani 1 1 d D
C12 C 0.7508(11) 0.4549(5) 0.9328(5) 0.079(3) Uani 1 1 d D
C21 C 0.4350(10) 0.7166(5) 0.5873(6) 0.055(2) Uani 1 1 d D
C22 C 0.3045(9) 0.7798(6) 0.5950(5) 0.079(3) Uani 1 1 d D
C31 C 1.0785(11) 0.2242(6) 0.5509(6) 0.061(2) Uani 1 1 d D
C32 C 1.1902(9) 0.1484(6) 0.5683(5) 0.086(3) Uani 1 1 d D
C41 C 0.7596(11) 0.4698(7) 0.2803(5) 0.063(2) Uani 1 1 d D
C42 C 0.7577(9) 0.4677(8) 0.1958(6) 0.100(5) Uani 1 1 d D
C51 C 0.7740(11) 0.6762(6) 0.3128(5) 0.055(2) Uani 1 1 d D
C52 C 0.7825(10) 0.7251(6) 0.2273(6) 0.083(3) Uani 1 1 d D
F11 F 0.6861(19) 0.5147(6) 0.9583(5) 0.213(7) Uani 1 1 d D
F12 F 0.8896(12) 0.4338(12) 0.9731(6) 0.248(8) Uani 1 1 d D
F13 F 0.6662(16) 0.3957(6) 0.9765(5) 0.176(5) Uani 1 1 d D
F21 F 0.1540(7) 0.7612(6) 0.5873(6) 0.144(4) Uani 1 1 d D
F22 F 0.3157(14) 0.8529(5) 0.5413(7) 0.186(5) Uani 1 1 d D
F23 F 0.3048(9) 0.7969(6) 0.6636(5) 0.149(4) Uani 1 1 d D
F31 F 1.3362(9) 0.1582(7) 0.5360(8) 0.193(5) Uani 1 1 d D
F32 F 1.2139(11) 0.1027(6) 0.6444(5) 0.156(4) Uani 1 1 d D
F33 F 1.1342(13) 0.0890(6) 0.5440(7) 0.161(4) Uani 1 1 d D
F41 F 0.642(2) 0.5182(14) 0.1491(8) 0.171(10) Uani 0.70 1 d PD
F42 F 0.8914(17) 0.485(2) 0.1536(9) 0.160(10) Uani 0.70 1 d PD
F43 F 0.725(4) 0.3930(11) 0.1957(13) 0.185(10) Uani 0.70 1 d PD
F41' F 0.757(11) 0.5403(14) 0.139(2) 0.21(3) Uani 0.30 1 d PD
F42' F 0.889(4) 0.425(3) 0.1804(17) 0.102(13) Uani 0.30 1 d PD
F43' F 0.625(4) 0.437(3) 0.179(2) 0.116(14) Uani 0.30 1 d PD
F51 F 0.656(2) 0.718(2) 0.1839(9) 0.142(8) Uani 0.60 1 d PD
F52 F 0.916(2) 0.712(2) 0.1885(11) 0.146(9) Uani 0.60 1 d PD
F53 F 0.778(5) 0.8054(7) 0.2166(15) 0.166(10) Uani 0.60 1 d PD
F51' F 0.794(8) 0.6764(14) 0.1812(12) 0.162(16) Uani 0.40 1 d PD
F52' F 0.920(3) 0.761(2) 0.2076(17) 0.120(12) Uani 0.40 1 d PD
F53' F 0.664(5) 0.785(3) 0.200(2) 0.149(15) Uani 0.40 1 d PD
B1 B -0.2593(12) 0.1048(8) 0.1403(8) 0.067(3) Uani 1 1 d .
F1 F -0.1213(7) 0.1040(4) 0.1820(4) 0.095(2) Uani 1 1 d .
F2 F -0.3980(7) 0.1011(4) 0.1858(4) 0.0905(18) Uani 1 1 d .
F3 F -0.2491(8) 0.0375(6) 0.1121(6) 0.127(3) Uani 1 1 d .
F4 F -0.2766(8) 0.1756(6) 0.0758(5) 0.131(3) Uani 1 1 d .
N1 N 0.2284(9) 0.0941(5) 0.3066(4) 0.077(3) Uani 1 1 d D
N2 N 0.2652(11) -0.0292(5) 0.2033(6) 0.101(4) Uani 1 1 d D
N3 N 0.2378(8) 0.1205(5) 0.0486(4) 0.067(2) Uani 1 1 d D
N4 N 0.2367(13) 0.2412(5) 0.1512(6) 0.110(4) Uani 1 1 d D
C01 C 0.3606(16) 0.0320(10) 0.3462(11) 0.103(6) Uani 0.67 1 d PDU
C02 C 0.336(3) -0.0522(11) 0.3397(12) 0.100(6) Uani 0.67 1 d PDU
C03 C 0.3882(18) -0.0730(10) 0.2651(11) 0.109(7) Uani 0.67 1 d PDU
C04 C 0.313(2) -0.0337(11) 0.1214(8) 0.108(6) Uani 0.67 1 d PDU
C05 C 0.209(3) 0.0320(8) 0.0581(11) 0.150(9) Uani 0.67 1 d PDU
C06 C 0.113(2) 0.1857(15) 0.0066(11) 0.149(10) Uani 0.67 1 d PDU
C07 C 0.191(5) 0.2587(19) 0.0196(17) 0.192(10) Uani 0.67 1 d PDU
C08 C 0.119(2) 0.2875(14) 0.0876(13) 0.199(11) Uani 0.67 1 d PDU
C09 C 0.162(2) 0.2465(13) 0.2282(10) 0.127(8) Uani 0.67 1 d PDU
C010 C 0.237(3) 0.1819(8) 0.3029(11) 0.110(6) Uani 0.67 1 d PDU
C011 C 0.0705(16) 0.0668(13) 0.3438(11) 0.127(7) Uani 0.67 1 d PDU
C012 C 0.1078(14) -0.0688(11) 0.2181(11) 0.091(6) Uani 0.67 1 d PDU
C013 C 0.3941(12) 0.1327(11) 0.0059(8) 0.179(10) Uani 1 1 d D
C014 C 0.3909(14) 0.2798(8) 0.1445(11) 0.160(8) Uani 1 1 d D
C101 C 0.185(3) 0.0071(8) 0.3379(7) 0.091(8) Uani 0.33 1 d PDU
C102 C 0.255(5) -0.0523(8) 0.2943(8) 0.115(11) Uani 0.33 1 d PDU
C103 C 0.140(3) -0.066(2) 0.169(2) 0.112(11) Uani 0.33 1 d PDU
C104 C 0.190(7) -0.029(2) 0.083(2) 0.121(10) Uani 0.33 1 d PDU
C105 C 0.152(4) 0.058(2) 0.027(2) 0.162(14) Uani 0.33 1 d PDU
C106 C 0.143(3) 0.2046(11) 0.0192(7) 0.211(17) Uani 0.33 1 d PDU
C107 C 0.173(5) 0.2657(9) 0.0644(13) 0.231(17) Uani 0.33 1 d PDU
C108 C 0.102(2) 0.2901(19) 0.174(2) 0.133(12) Uani 0.33 1 d PDU
C109 C 0.139(5) 0.2522(19) 0.262(2) 0.091(8) Uani 0.33 1 d PDU
C110 C 0.110(3) 0.1639(16) 0.3084(19) 0.097(9) Uani 0.33 1 d PDU
C111 C 0.381(2) 0.1007(18) 0.3469(18) 0.085(9) Uani 0.33 1 d PDU
C112 C 0.431(2) -0.0637(18) 0.189(2) 0.099(10) Uani 0.33 1 d PDU
O1W O 0.6743(8) 0.2742(4) 0.7289(5) 0.0768(19) Uani 1 1 d .
O2W O 0.2718(11) 0.7624(5) 0.1032(5) 0.098(2) Uani 1 1 d .

loop_
_atom_site_aniso_label
_atom_site_aniso_U_11
_atom_site_aniso_U_22
_atom_site_aniso_U_33
_atom_site_aniso_U_23
_atom_site_aniso_U_13
_atom_site_aniso_U_12
Ag1 0.0761(5) 0.0473(4) 0.0475(4) -0.0043(3) 0.0058(3) -0.0136(3)
Ag2 0.0781(5) 0.0520(4) 0.0510(4) -0.0225(3) -0.0030(3) 0.0042(3)
Ag3 0.1422(8) 0.0574(5) 0.0537(5) -0.0065(4) 0.0080(5) 0.0213(5)
Ag4 0.1077(7) 0.0501(4) 0.0864(6) -0.0227(4) -0.0102(5) -0.0033(4)
Ag5 0.0433(3) 0.0704(4) 0.0452(4) -0.0245(3) 0.0047(3) -0.0120(3)
Ag6 0.0432(4) 0.1318(8) 0.0645(5) -0.0464(5) 0.0116(3) -0.0252(4)
Ag7 0.1198(6) 0.0401(4) 0.0420(4) -0.0132(3) 0.0025(4) 0.0047(4)
C1 0.064(5) 0.047(5) 0.046(5) -0.014(4) 0.004(4) -0.001(4)
C2 0.042(4) 0.063(5) 0.055(5) -0.023(4) 0.001(4) -0.009(4)
O11 0.069(4) 0.058(4) 0.051(4) -0.021(3) -0.001(3) 0.002(3)
O12 0.104(5) 0.048(4) 0.062(4) -0.015(3) 0.022(4) -0.009(4)
O21 0.053(3) 0.091(5) 0.064(4) -0.040(4) 0.000(3) -0.004(3)
O22 0.077(4) 0.057(4) 0.079(5) -0.035(3) -0.024(4) 0.013(3)
O31 0.086(5) 0.088(5) 0.073(5) -0.004(4) 0.000(4) -0.050(4)
O32 0.074(4) 0.064(4) 0.077(5) -0.017(4) 0.014(4) -0.010(3)
O41 0.067(4) 0.112(6) 0.048(4) -0.037(4) 0.015(3) -0.023(4)
O42 0.077(5) 0.128(7) 0.072(5) -0.054(5) -0.004(4) 0.003(5)
O51 0.064(4) 0.106(6) 0.046(4) -0.013(4) 0.003(3) 0.007(4)
O52 0.062(4) 0.076(4) 0.052(4) -0.002(3) -0.002(3) -0.002(3)
C11 0.049(5) 0.049(5) 0.053(5) -0.015(4) 0.008(4) -0.007(4)
C12 0.094(8) 0.073(7) 0.067(7) -0.019(6) -0.007(6) -0.004(6)
C21 0.053(5) 0.051(5) 0.064(6) -0.026(4) 0.000(4) -0.003(4)
C22 0.065(6) 0.085(8) 0.096(9) -0.045(7) -0.025(6) 0.013(6)
C31 0.058(5) 0.066(6) 0.057(6) -0.015(5) 0.002(5) -0.018(5)
C32 0.068(7) 0.116(11) 0.084(9) -0.044(8) 0.009(6) -0.016(7)
C41 0.051(5) 0.088(7) 0.057(6) -0.031(5) 0.009(4) -0.022(5)
C42 0.055(6) 0.189(16) 0.086(9) -0.084(11) 0.010(6) -0.028(8)
C51 0.051(5) 0.064(6) 0.048(5) -0.015(4) -0.005(4) 0.001(4)
C52 0.080(8) 0.087(9) 0.067(8) -0.005(6) 0.001(6) 0.010(7)
F11 0.46(2) 0.113(7) 0.064(5) -0.036(5) 0.023(8) 0.042(10)
F12 0.154(9) 0.51(3) 0.065(6) -0.080(10) -0.013(6) 0.024(12)
F13 0.315(15) 0.163(9) 0.070(5) -0.041(5) 0.064(7) -0.117(10)
F21 0.062(4) 0.212(10) 0.210(10) -0.147(9) -0.009(5) 0.018(5)
F22 0.215(11) 0.098(6) 0.203(12) -0.009(7) 0.066(9) 0.068(7)
F23 0.113(6) 0.211(10) 0.169(9) -0.144(8) -0.039(5) 0.070(6)
F31 0.091(6) 0.165(9) 0.270(14) 0.000(9) 0.086(7) 0.014(6)
F32 0.156(8) 0.190(9) 0.082(6) -0.009(6) -0.020(5) 0.076(7)
F33 0.190(9) 0.104(7) 0.198(11) -0.070(7) -0.007(8) 0.032(6)
F41 0.089(9) 0.37(3) 0.050(8) -0.062(13) 0.010(7) -0.021(14)
F42 0.078(9) 0.35(3) 0.059(10) -0.058(15) 0.024(7) -0.054(13)
F43 0.26(3) 0.21(2) 0.142(17) -0.127(17) 0.04(2) -0.09(2)
F41' 0.35(7) 0.16(3) 0.07(2) 0.014(18) 0.13(3) 0.08(4)
F42' 0.09(2) 0.18(3) 0.041(16) -0.052(18) 0.018(12) 0.02(2)
F43' 0.083(19) 0.22(4) 0.07(2) -0.07(3) -0.002(16) -0.08(2)
F51 0.107(11) 0.25(3) 0.044(8) -0.020(12) -0.011(8) 0.018(14)
F52 0.096(14) 0.21(3) 0.080(12) 0.013(15) 0.029(10) 0.057(13)
F53 0.22(3) 0.127(16) 0.102(15) 0.024(10) 0.02(2) 0.010(18)
F51' 0.30(5) 0.18(3) 0.026(9) -0.041(13) 0.04(2) -0.10(4)
F52' 0.13(3) 0.12(2) 0.086(17) 0.007(15) 0.039(14) -0.07(2)
F53' 0.16(3) 0.15(3) 0.07(2) 0.052(18) 0.024(19) 0.08(2)
B1 0.041(5) 0.078(8) 0.084(9) -0.028(7) 0.002(5) -0.005(5)
F1 0.063(3) 0.106(5) 0.126(6) -0.051(4) -0.024(4) -0.002(3)
F2 0.062(3) 0.097(5) 0.107(5) -0.025(4) 0.017(3) -0.006(3)
F3 0.087(5) 0.151(7) 0.180(8) -0.109(7) -0.018(5) 0.005(5)
F4 0.078(4) 0.154(7) 0.115(6) 0.025(5) 0.008(4) -0.011(5)
N1 0.063(5) 0.122(8) 0.044(5) -0.022(5) 0.004(4) -0.017(5)
N2 0.105(7) 0.047(5) 0.148(10) -0.024(6) 0.060(7) -0.011(5)
N3 0.050(4) 0.106(7) 0.043(4) -0.021(4) 0.000(3) -0.009(4)
N4 0.143(9) 0.048(5) 0.140(10) -0.035(6) -0.085(8) 0.022(6)
C01 0.082(11) 0.132(15) 0.079(12) -0.004(11) -0.001(9) -0.020(12)
C02 0.121(13) 0.073(11) 0.088(13) -0.006(10) -0.015(11) 0.011(10)
C03 0.083(11) 0.061(10) 0.155(17) 0.005(12) -0.059(12) 0.001(9)
C04 0.172(18) 0.067(10) 0.101(14) -0.046(10) 0.024(12) -0.025(11)
C05 0.27(2) 0.140(18) 0.069(14) -0.069(14) -0.011(15) -0.067(18)
C06 0.127(15) 0.20(2) 0.058(11) 0.033(13) 0.051(11) 0.074(15)
C07 0.36(2) 0.110(17) 0.092(15) -0.013(15) 0.067(18) -0.010(18)
C08 0.32(3) 0.069(13) 0.20(2) -0.040(15) -0.06(2) -0.004(17)
C09 0.143(17) 0.087(14) 0.17(2) -0.078(14) 0.030(17) 0.003(12)
C010 0.130(15) 0.124(15) 0.115(15) -0.084(12) 0.019(13) -0.048(13)
C011 0.124(15) 0.20(2) 0.059(11) -0.033(13) 0.029(10) -0.064(15)
C012 0.090(12) 0.047(9) 0.129(18) -0.018(11) -0.020(11) 0.005(9)
C013 0.091(9) 0.35(3) 0.065(10) -0.034(13) 0.023(8) 0.031(14)
C014 0.119(12) 0.060(8) 0.29(3) -0.032(12) 0.062(14) -0.024(8)
C101 0.103(18) 0.112(19) 0.053(14) -0.018(14) -0.010(14) -0.011(16)
C102 0.13(2) 0.063(17) 0.13(2) 0.009(18) -0.03(2) -0.013(18)
C103 0.16(2) 0.067(17) 0.12(2) -0.045(19) -0.02(2) 0.003(18)
C104 0.20(2) 0.098(18) 0.099(19) -0.086(16) -0.011(18) -0.02(2)
C105 0.27(3) 0.18(3) 0.06(2) -0.06(2) -0.04(2) -0.09(3)
C106 0.31(3) 0.18(3) 0.10(2) 0.01(3) 0.05(2) 0.04(3)
C107 0.39(3) 0.12(3) 0.17(3) -0.02(3) -0.03(3) 0.00(3)
C108 0.15(2) 0.070(19) 0.17(3) -0.04(2) 0.02(2) 0.006(19)
C109 0.087(16) 0.090(16) 0.13(2) -0.084(15) 0.026(16) 0.005(14)
C110 0.091(18) 0.13(2) 0.098(18) -0.081(16) 0.039(16) -0.002(18)
C111 0.079(18) 0.12(3) 0.09(2) -0.062(19) 0.018(16) -0.043(18)
C112 0.12(2) 0.041(15) 0.14(2) -0.033(17) -0.01(2) 0.005(16)
O1W 0.068(4) 0.062(4) 0.107(6) -0.033(4) 0.012(4) -0.013(3)
O2W 0.125(6) 0.072(5) 0.093(6) -0.017(4) -0.002(5) -0.032(5)

loop_
_atom_type_symbol
_atom_type_description
_atom_type_scat_dispersion_real
_atom_type_scat_dispersion_imag
_atom_type_scat_source
C C 0.0033 0.0016 'International Tables Vol C Tables 4.2.6.8 and 6.1.1.4'
H H 0.0000 0.0000 'International Tables Vol C Tables 4.2.6.8 and 6.1.1.4'
B B 0.0013 0.0007 'International Tables Vol C Tables 4.2.6.8 and 6.1.1.4'
N N 0.0061 0.0033 'International Tables Vol C Tables 4.2.6.8 and 6.1.1.4'
O O 0.0106 0.0060 'International Tables Vol C Tables 4.2.6.8 and 6.1.1.4'
F F 0.0171 0.0103 'International Tables Vol C Tables 4.2.6.8 and 6.1.1.4'
Ag Ag -0.8971 1.1015 'International Tables Vol C Tables 4.2.6.8 and 6.1.1.4'

loop_
_geom_angle_atom_site_label_1
_geom_angle_atom_site_label_2
_geom_angle_atom_site_label_3
_geom_angle
_geom_angle_site_symmetry_1
_geom_angle_site_symmetry_3
O51 Ag1 C1 136.3(3) . .
O51 Ag1 O31 97.9(3) . 2_766
C1 Ag1 O31 102.3(3) . 2_766
O51 Ag1 O21 100.6(2) . .
C1 Ag1 O21 110.1(3) . .
O31 Ag1 O21 106.1(3) 2_766 .
O51 Ag1 C2 110.4(3) . .
C1 Ag1 C2 26.0(2) . .
O31 Ag1 C2 114.1(3) 2_766 .
O21 Ag1 C2 123.9(2) . .
O51 Ag1 Ag5 115.06(18) . .
C1 Ag1 Ag5 57.2(2) . .
O31 Ag1 Ag5 146.71(18) 2_766 .
O21 Ag1 Ag5 64.53(17) . .
C2 Ag1 Ag5 60.21(17) . .
O51 Ag1 Ag2 178.05(16) . .
C1 Ag1 Ag2 45.1(2) . .
O31 Ag1 Ag2 82.67(18) 2_766 .
O21 Ag1 Ag2 77.42(16) . .
C2 Ag1 Ag2 71.00(18) . .
Ag5 Ag1 Ag2 64.27(2) . .
O51 Ag1 Ag5 73.55(19) . 2_666
C1 Ag1 Ag5 68.4(2) . 2_666
O31 Ag1 Ag5 146.8(2) 2_766 2_666
O21 Ag1 Ag5 106.91(15) . 2_666
C2 Ag1 Ag5 45.82(17) . 2_666
Ag5 Ag1 Ag5 55.58(2) . 2_666
Ag2 Ag1 Ag5 107.02(3) . 2_666
C1 Ag2 O11 136.9(3) . .
C1 Ag2 O22 123.5(3) . .
O11 Ag2 O22 98.6(2) . .
C1 Ag2 Ag3 53.1(2) . .
O11 Ag2 Ag3 83.89(15) . .
O22 Ag2 Ag3 164.14(17) . .
C1 Ag2 Ag1 50.1(2) . .
O11 Ag2 Ag1 171.75(16) . .
O22 Ag2 Ag1 75.71(17) . .
Ag3 Ag2 Ag1 103.20(3) . .
C1 Ag2 Ag5 54.2(2) . .
O11 Ag2 Ag5 129.13(16) . .
O22 Ag2 Ag5 86.02(15) . .
Ag3 Ag2 Ag5 80.38(3) . .
Ag1 Ag2 Ag5 57.21(2) . .
O12 Ag3 C1 129.7(3) . .
O12 Ag3 O1W 93.0(2) . .
C1 Ag3 O1W 117.2(3) . .
O12 Ag3 O52 116.9(2) . 2_766
C1 Ag3 O52 93.1(3) . 2_766
O1W Ag3 O52 106.5(2) . 2_766
O12 Ag3 Ag2 80.85(16) . .
C1 Ag3 Ag2 48.9(2) . .
O1W Ag3 Ag2 133.02(16) . .
O52 Ag3 Ag2 117.82(16) 2_766 .
O12 Ag3 Ag4 159.89(17) . .
C1 Ag3 Ag4 66.7(2) . .
O1W Ag3 Ag4 67.22(18) . .
O52 Ag3 Ag4 68.05(15) 2_766 .
Ag2 Ag3 Ag4 115.02(3) . .
O12 Ag3 Ag6 122.49(18) . 2_766
C1 Ag3 Ag6 47.9(2) . 2_766
O1W Ag3 Ag6 143.37(17) . 2_766
O52 Ag3 Ag6 52.03(15) 2_766 2_766
Ag2 Ag3 Ag6 67.87(3) . 2_766
Ag4 Ag3 Ag6 76.59(3) . 2_766
C2 Ag4 O32 156.9(3) . .
C2 Ag4 O21 101.0(3) . 2_666
O32 Ag4 O21 100.2(2) . 2_666
C2 Ag4 Ag6 50.9(2) . .
O32 Ag4 Ag6 115.64(18) . .
O21 Ag4 Ag6 101.33(16) 2_666 .
C2 Ag4 Ag3 63.1(2) . .
O32 Ag4 Ag3 107.06(19) . .
O21 Ag4 Ag3 134.04(13) 2_666 .
Ag6 Ag4 Ag3 99.29(3) . .
C2 Ag4 Ag5 43.2(2) . 2_666
O32 Ag4 Ag5 152.90(19) . 2_666
O21 Ag4 Ag5 58.78(16) 2_666 2_666
Ag6 Ag4 Ag5 58.99(2) . 2_666
Ag3 Ag4 Ag5 100.04(3) . 2_666
O41 Ag5 C2 127.1(3) 2_666 2_666
O41 Ag5 C1 97.8(2) 2_666 .
C2 Ag5 C1 135.0(3) 2_666 .
O41 Ag5 Ag5 163.42(19) 2_666 2_666
C2 Ag5 Ag5 67.2(2) 2_666 2_666
C1 Ag5 Ag5 69.06(18) . 2_666
O41 Ag5 Ag1 116.29(17) 2_666 .
C2 Ag5 Ag1 100.5(2) 2_666 .
C1 Ag5 Ag1 48.72(19) . .
Ag5 Ag5 Ag1 63.27(3) 2_666 .
O41 Ag5 Ag1 116.81(18) 2_666 2_666
C2 Ag5 Ag1 57.6(2) 2_666 2_666
C1 Ag5 Ag1 108.48(18) . 2_666
Ag5 Ag5 Ag1 61.14(3) 2_666 2_666
Ag1 Ag5 Ag1 124.42(2) . 2_666
O41 Ag5 Ag6 78.87(17) 2_666 2_666
C2 Ag5 Ag6 48.3(2) 2_666 2_666
C1 Ag5 Ag6 176.44(18) . 2_666
Ag5 Ag5 Ag6 114.42(3) 2_666 2_666
Ag1 Ag5 Ag6 131.53(3) . 2_666
Ag1 Ag5 Ag6 74.43(2) 2_666 2_666
O41 Ag5 Ag2 62.52(16) 2_666 .
C2 Ag5 Ag2 155.3(2) 2_666 .
C1 Ag5 Ag2 42.03(18) . .
Ag5 Ag5 Ag2 108.47(3) 2_666 .
Ag1 Ag5 Ag2 58.53(2) . .
Ag1 Ag5 Ag2 143.57(3) 2_666 .
Ag6 Ag5 Ag2 134.45(3) 2_666 .
O41 Ag5 Ag4 110.27(19) 2_666 2_666
C2 Ag5 Ag4 41.5(2) 2_666 2_666
C1 Ag5 Ag4 125.61(19) . 2_666
Ag5 Ag5 Ag4 86.05(3) 2_666 2_666
Ag1 Ag5 Ag4 76.96(3) . 2_666
Ag1 Ag5 Ag4 99.07(3) 2_666 2_666
Ag6 Ag5 Ag4 55.04(3) 2_666 2_666
Ag2 Ag5 Ag4 115.62(3) . 2_666
O42 Ag6 C2 121.2(3) . .
O42 Ag6 C1 102.2(3) . 2_766
C2 Ag6 C1 136.5(3) . 2_766
O42 Ag6 Ag6 171.8(2) . 2_766
C2 Ag6 Ag6 63.93(19) . 2_766
C1 Ag6 Ag6 73.05(19) 2_766 2_766
O42 Ag6 Ag4 101.2(2) . .
C2 Ag6 Ag4 47.2(2) . .
C1 Ag6 Ag4 127.2(2) 2_766 .
Ag6 Ag6 Ag4 86.95(4) 2_766 .
O42 Ag6 Ag5 76.73(18) . 2_666
C2 Ag6 Ag5 46.9(2) . 2_666
C1 Ag6 Ag5 166.2(2) 2_766 2_666
Ag6 Ag6 Ag5 106.17(3) 2_766 2_666
Ag4 Ag6 Ag5 65.97(3) . 2_666
O42 Ag6 Ag3 77.5(2) . 2_766
C2 Ag6 Ag3 143.2(2) . 2_766
C1 Ag6 Ag3 43.19(19) 2_766 2_766
Ag6 Ag6 Ag3 94.72(4) 2_766 2_766
Ag4 Ag6 Ag3 168.21(4) . 2_766
Ag5 Ag6 Ag3 124.33(4) 2_666 2_766
N4 Ag7 N3 91.0(3) . .
N4 Ag7 N1 88.9(3) . .
N3 Ag7 N1 176.1(3) . .
N4 Ag7 N2 176.3(4) . .
N3 Ag7 N2 88.7(3) . .
N1 Ag7 N2 91.6(3) . .
C2 C1 Ag2 172.6(8) . .
C2 C1 Ag3 105.2(7) . .
Ag2 C1 Ag3 78.0(3) . .
C2 C1 Ag1 92.0(7) . .
Ag2 C1 Ag1 84.8(3) . .
Ag3 C1 Ag1 162.8(4) . .
C2 C1 Ag6 90.5(6) . 2_766
Ag2 C1 Ag6 96.2(3) . 2_766
Ag3 C1 Ag6 88.9(3) . 2_766
Ag1 C1 Ag6 92.0(3) . 2_766
C2 C1 Ag5 89.0(6) . .
Ag2 C1 Ag5 83.7(3) . .
Ag3 C1 Ag5 104.6(3) . .
Ag1 C1 Ag5 74.0(2) . .
Ag6 C1 Ag5 166.0(4) 2_766 .
C1 C2 Ag4 124.9(8) . .
C1 C2 Ag5 126.5(7) . 2_666
Ag4 C2 Ag5 95.3(3) . 2_666
C1 C2 Ag6 129.8(7) . .
Ag4 C2 Ag6 81.9(3) . .
Ag5 C2 Ag6 84.9(3) 2_666 .
C1 C2 Ag1 62.0(6) . .
Ag4 C2 Ag1 171.9(4) . .
Ag5 C2 Ag1 76.6(3) 2_666 .
Ag6 C2 Ag1 96.7(3) . .
C11 O11 Ag2 119.7(5) . .
C11 O12 Ag3 123.6(6) . .
C21 O21 Ag1 116.2(5) . .
C21 O21 Ag4 137.1(5) . 2_666
Ag1 O21 Ag4 105.2(2) . 2_666
C21 O22 Ag2 123.4(5) . .
C31 O31 Ag1 125.7(7) . 2_766
C31 O32 Ag4 107.0(6) . .
C41 O41 Ag5 125.0(6) . 2_666
C41 O42 Ag6 124.2(6) . .
C51 O51 Ag1 110.3(5) . .
C51 O52 Ag3 136.9(6) . 2_766
O12 C11 O11 130.7(8) . .
O12 C11 C12 114.7(8) . .
O11 C11 C12 114.6(7) . .
F12 C12 F13 98.9(11) . .
F12 C12 F11 102.5(11) . .
F13 C12 F11 98.1(9) . .
F12 C12 C11 116.6(8) . .
F13 C12 C11 117.3(8) . .
F11 C12 C11 119.8(8) . .
O22 C21 O21 128.5(8) . .
O22 C21 C22 116.2(7) . .
O21 C21 C22 115.4(8) . .
F22 C22 F21 105.4(10) . .
F22 C22 F23 102.6(9) . .
F21 C22 F23 104.4(7) . .
F22 C22 C21 112.8(7) . .
F21 C22 C21 114.6(7) . .
F23 C22 C21 115.7(7) . .
O31 C31 O32 128.1(10) . .
O31 C31 C32 118.7(9) . .
O32 C31 C32 113.1(8) . .
F31 C32 F32 106.8(10) . .
F31 C32 F33 104.2(10) . .
F32 C32 F33 95.7(9) . .
F31 C32 C31 115.5(8) . .
F32 C32 C31 117.9(8) . .
F33 C32 C31 114.2(8) . .
O41 C41 O42 128.9(8) . .
O41 C41 C42 114.8(8) . .
O42 C41 C42 116.3(8) . .
F42 C42 F43' 129.2(19) . .
F42 C42 F42' 43.7(17) . .
F43' C42 F42' 109(3) . .
F42 C42 F41 103.5(13) . .
F43' C42 F41 61(2) . .
F42' C42 F41 132.8(15) . .
F42 C42 F43 106.4(17) . .
F43' C42 F43 47(2) . .
F42' C42 F43 68(2) . .
F41 C42 F43 104.4(14) . .
F42 C42 F41' 62(2) . .
F43' C42 F41' 103(4) . .
F42' C42 F41' 104(2) . .
F41 C42 F41' 46(4) . .
F43 C42 F41' 133(3) . .
F42 C42 C41 117.9(10) . .
F43' C42 C41 112.2(16) . .
F42' C42 C41 111.7(15) . .
F41 C42 C41 114.4(10) . .
F43 C42 C41 109.1(12) . .
F41' C42 C41 116(2) . .
O52 C51 O51 127.5(8) . .
O52 C51 C52 116.7(8) . .
O51 C51 C52 115.8(8) . .
F53' C52 F52 126.8(17) . .
F53' C52 F53 49(2) . .
F52 C52 F53 102.8(18) . .
F53' C52 F52' 106(3) . .
F52 C52 F52' 44.6(14) . .
F53 C52 F52' 62.7(18) . .
F53' C52 F51 57(2) . .
F52 C52 F51 106.7(15) . .
F53 C52 F51 103.3(16) . .
F52' C52 F51 132.4(16) . .
F53' C52 F51' 110(3) . .
F52 C52 F51' 55.4(15) . .
F53 C52 F51' 136.7(17) . .
F52' C52 F51' 99(2) . .
F51 C52 F51' 59(2) . .
F53' C52 C51 115.5(15) . .
F52 C52 C51 117.2(11) . .
F53 C52 C51 112.3(14) . .
F52' C52 C51 114.2(14) . .
F51 C52 C51 113.2(11) . .
F51' C52 C51 111.0(12) . .
F41' F41 C42 66.9(18) . .
F41' F41 F43' 120.9(19) . .
C42 F41 F43' 59.6(11) . .
F42' F42 C42 68.4(9) . .
F42' F42 F41' 124(3) . .
C42 F42 F41' 59.3(12) . .
F43' F43 C42 66.6(11) . .
F43' F43 F42' 116(2) . .
C42 F43 F42' 55.8(11) . .
F41 F41' C42 66.8(18) . .
F41 F41' F42 119(3) . .
C42 F41' F42 58.8(12) . .
F42 F42' C42 67.9(10) . .
F42 F42' F43 116.6(18) . .
C42 F42' F43 55.9(11) . .
F43 F43' C42 66.8(10) . .
F43 F43' F41 122.5(15) . .
C42 F43' F41 59.7(11) . .
F53' F51 F51' 116.5(19) . .
F53' F51 C52 61.6(11) . .
F51' F51 C52 60.6(11) . .
F52' F52 F51' 128.0(16) . .
F52' F52 C52 67.8(8) . .
F51' F52 C52 62.5(8) . .
F53' F53 C52 65.5(11) . .
F53' F53 F52' 117(2) . .
C52 F53 F52' 58.7(9) . .
F52 F51' F51 113.9(16) . .
F52 F51' C52 62.1(8) . .
F51 F51' C52 60.5(11) . .
F52 F52' C52 67.6(8) . .
F52 F52' F53 119.6(18) . .
C52 F52' F53 58.6(9) . .
F53 F53' F51 123.8(15) . .
F53 F53' C52 65.5(11) . .
F51 F53' C52 61.8(11) . .
F1 B1 F4 109.6(10) . .
F1 B1 F2 113.0(10) . .
F4 B1 F2 108.4(9) . .
F1 B1 F3 109.4(9) . .
F4 B1 F3 108.6(11) . .
F2 B1 F3 107.7(9) . .
C01 N1 C111 48.4(12) . .
C01 N1 C110 149.0(15) . .
C111 N1 C110 108.3(11) . .
C01 N1 C101 63.7(13) . .
C111 N1 C101 108.5(11) . .
C110 N1 C101 121.1(17) . .
C01 N1 C010 120.0(12) . .
C111 N1 C010 71.6(13) . .
C110 N1 C010 43.5(14) . .
C101 N1 C010 158.1(11) . .
C01 N1 C011 108.9(9) . .
C111 N1 C011 128.3(15) . .
C110 N1 C011 66.9(14) . .
C101 N1 C011 54.2(12) . .
C010 N1 C011 107.7(9) . .
C01 N1 Ag7 106.0(9) . .
C111 N1 Ag7 116.7(13) . .
C110 N1 Ag7 103.2(13) . .
C101 N1 Ag7 99.3(6) . .
C010 N1 Ag7 99.9(8) . .
C011 N1 Ag7 114.3(8) . .
C03 N2 C103 127.0(19) . .
C03 N2 C112 53.8(13) . .
C103 N2 C112 110.2(12) . .
C03 N2 C012 111.3(9) . .
C103 N2 C012 34.5(14) . .
C112 N2 C012 129.9(15) . .
C03 N2 C04 112.0(12) . .
C103 N2 C04 69.1(15) . .
C112 N2 C04 58.9(14) . .
C012 N2 C04 103.6(9) . .
C03 N2 C102 50.6(14) . .
C103 N2 C102 112(2) . .
C112 N2 C102 104.4(11) . .
C012 N2 C102 78.5(16) . .
C04 N2 C102 160.2(11) . .
C03 N2 Ag7 114.3(9) . .
C103 N2 Ag7 117.7(17) . .
C112 N2 Ag7 114.1(13) . .
C012 N2 Ag7 115.0(8) . .
C04 N2 Ag7 99.5(8) . .
C102 N2 Ag7 97.2(6) . .
C06 N3 C105 91(2) . .
C06 N3 C013 110.0(9) . .
C105 N3 C013 109.8(12) . .
C06 N3 C05 118.5(15) . .
C105 N3 C05 28.3(18) . .
C013 N3 C05 104.0(9) . .
C06 N3 C106 20.1(15) . .
C105 N3 C106 111.1(19) . .
C013 N3 C106 104.0(10) . .
C05 N3 C106 137.7(14) . .
C06 N3 Ag7 110.3(10) . .
C105 N3 Ag7 115.1(14) . .
C013 N3 Ag7 117.4(7) . .
C05 N3 Ag7 96.3(8) . .
C106 N3 Ag7 98.1(6) . .
C108 N4 C014 112.4(12) . .
C108 N4 C08 63.0(17) . .
C014 N4 C08 112.3(11) . .
C108 N4 C09 43.6(18) . .
C014 N4 C09 106.1(9) . .
C08 N4 C09 105.5(15) . .
C108 N4 C107 92(2) . .
C014 N4 C107 103.8(11) . .
C08 N4 C107 29.0(18) . .
C09 N4 C107 133.5(19) . .
C108 N4 Ag7 123.1(14) . .
C014 N4 Ag7 119.2(7) . .
C08 N4 Ag7 113.5(10) . .
C09 N4 Ag7 97.9(10) . .
C107 N4 Ag7 97.5(6) . .
C111 C01 N1 66.2(9) . .
C111 C01 C02 176(2) . .
N1 C01 C02 112.5(13) . .
C111 C01 C101 120.4(13) . .
N1 C01 C101 58.8(7) . .
C02 C01 C101 60.0(12) . .
C102 C02 C01 114.9(18) . .
C102 C02 C03 56.5(17) . .
C01 C02 C03 119.9(17) . .
C102 C02 C101 69.5(16) . .
C01 C02 C101 61.7(11) . .
C03 C02 C101 120.4(15) . .
C102 C03 C112 131.0(12) . .
C102 C03 N2 67.1(10) . .
C112 C03 N2 63.9(9) . .
C102 C03 C02 43.2(15) . .
C112 C03 C02 161(2) . .
N2 C03 C02 105.7(13) . .
C104 C04 C112 158(3) . .
C104 C04 N2 108(2) . .
C112 C04 N2 59.8(8) . .
C104 C04 C05 42.0(18) . .
C112 C04 C05 154.7(18) . .
N2 C04 C05 108.9(13) . .
C104 C04 C103 60.2(14) . .
C112 C04 C103 99.8(16) . .
N2 C04 C103 54.3(8) . .
C05 C04 C103 88.4(18) . .
C105 C05 C104 119(3) . .
C105 C05 N3 73.1(14) . .
C104 C05 N3 162(3) . .
C105 C05 C04 170.6(17) . .
C104 C05 C04 52(3) . .
N3 C05 C04 116.3(13) . .
C106 C06 N3 85.2(16) . .
C106 C06 C07 16(2) . .
N3 C06 C07 97.8(18) . .
C106 C06 C107 14(3) . .
N3 C06 C107 94.4(16) . .
C07 C06 C107 22.0(16) . .
C107 C07 C106 109(4) . .
C107 C07 C08 16(2) . .
C106 C07 C08 110(3) . .
C107 C07 C06 115(4) . .
C106 C07 C06 8.2(11) . .
C08 C07 C06 115(3) . .
C107 C08 N4 80.3(13) . .
C107 C08 C108 138.4(16) . .
N4 C08 C108 58.2(10) . .
C107 C08 C07 18.0(18) . .
N4 C08 C07 98.3(18) . .
C108 C08 C07 156.4(19) . .
C109 C09 C108 116(4) . .
C109 C09 N4 171(5) . .
C108 C09 N4 66.0(10) . .
C109 C09 C010 65(4) . .
C108 C09 C010 176(3) . .
N4 C09 C010 113.7(14) . .
C109 C09 C110 60(3) . .
C108 C09 C110 138(2) . .
N4 C09 C110 126.0(14) . .
C010 C09 C110 38.9(11) . .
C110 C010 C109 73.9(18) . .
C110 C010 N1 68.0(9) . .
C109 C010 N1 131(2) . .
C110 C010 C09 81(2) . .
C109 C010 C09 25.7(13) . .
N1 C010 C09 116.2(14) . .
C110 C010 C111 113.6(16) . .
C109 C010 C111 172(2) . .
N1 C010 C111 53.8(7) . .
C09 C010 C111 149.8(17) . .
C101 C011 N1 62.9(7) . .
C101 C011 C110 119.2(10) . .
N1 C011 C110 56.4(8) . .
C103 C012 N2 71.3(10) . .
C103 C012 C102 120.9(14) . .
N2 C012 C102 51.4(8) . .
C011 C101 N1 63.0(8) . .
C011 C101 C102 150(2) . .
N1 C101 C102 117.0(12) . .
C011 C101 C02 168.4(18) . .
N1 C101 C02 109.7(16) . .
C102 C101 C02 40.0(15) . .
C011 C101 C01 110.9(11) . .
N1 C101 C01 57.4(8) . .
C102 C101 C01 89(2) . .
C02 C101 C01 58.3(11) . .
C02 C102 C03 80(2) . .
C02 C102 N2 134(3) . .
C03 C102 N2 62.4(8) . .
C02 C102 C101 70.5(19) . .
C03 C102 C101 141(3) . .
N2 C102 C101 123.5(10) . .
C02 C102 C012 172.0(16) . .
C03 C102 C012 98.1(12) . .
N2 C102 C012 50.0(9) . .
C101 C102 C012 114(2) . .
C012 C103 N2 74.1(12) . .
C012 C103 C104 160(4) . .
N2 C103 C104 95(2) . .
C012 C103 C04 130.5(13) . .
N2 C103 C04 56.6(9) . .
C104 C103 C04 44(2) . .
C05 C104 C04 86(3) . .
C05 C104 C103 123(3) . .
C04 C104 C103 76(2) . .
C05 C104 C105 25(2) . .
C04 C104 C105 111(3) . .
C103 C104 C105 129(3) . .
C05 C105 N3 78.5(14) . .
C05 C105 C104 36(2) . .
N3 C105 C104 114(2) . .
C06 C106 C07 155(3) . .
C06 C106 N3 74.7(15) . .
C07 C106 N3 123(3) . .
C06 C106 C107 161(4) . .
C07 C106 C107 31(2) . .
N3 C106 C107 116.8(15) . .
C08 C107 C07 146(4) . .
C08 C107 C106 133(4) . .
C07 C107 C106 40(3) . .
C08 C107 N4 70.7(13) . .
C07 C107 N4 143(5) . .
C106 C107 N4 124.6(9) . .
C08 C107 C06 129(3) . .
C07 C107 C06 43(2) . .
C106 C107 C06 4.9(11) . .
N4 C107 C06 125.3(9) . .
C09 C108 N4 70.4(12) . .
C09 C108 C109 23.2(13) . .
N4 C108 C109 93.3(18) . .
C09 C108 C08 127.2(15) . .
N4 C108 C08 58.7(10) . .
C109 C108 C08 150.2(18) . .
C09 C109 C010 89(4) . .
C09 C109 C108 41(3) . .
C010 C109 C108 130(2) . .
C09 C109 C110 98(4) . .
C010 C109 C110 44.5(16) . .
C108 C109 C110 123(3) . .
C010 C110 N1 68.5(9) . .
C010 C110 C109 62(2) . .
N1 C110 C109 122(2) . .
C010 C110 C011 121.5(14) . .
N1 C110 C011 56.7(9) . .
C109 C110 C011 170(3) . .
C010 C110 C09 60.1(18) . .
N1 C110 C09 104.9(17) . .
C109 C110 C09 22.1(12) . .
C011 C110 C09 149.3(19) . .
C01 C111 N1 65.4(8) . .
C01 C111 C010 119.9(9) . .
N1 C111 C010 54.5(7) . .
C03 C112 C04 122.8(10) . .
C03 C112 N2 62.2(8) . .
C04 C112 N2 61.4(8) . .

loop_
_geom_bond_atom_site_label_1
_geom_bond_atom_site_label_2
_geom_bond_distance
_geom_bond_site_symmetry_2
Ag1 O51 2.321(6) .
Ag1 C1 2.352(8) .
Ag1 O31 2.368(6) 2_766
Ag1 O21 2.405(6) .
Ag1 C2 2.662(9) .
Ag1 Ag5 3.0091(9) .
Ag1 Ag2 3.0530(10) .
Ag1 Ag5 3.0685(9) 2_666
Ag2 C1 2.172(8) .
Ag2 O11 2.256(6) .
Ag2 O22 2.317(6) .
Ag2 Ag3 2.8183(10) .
Ag2 Ag5 3.2245(9) .
Ag3 O12 2.275(6) .
Ag3 C1 2.304(8) .
Ag3 O1W 2.416(7) .
Ag3 O52 2.546(6) 2_766
Ag3 Ag4 3.0584(12) .
Ag3 Ag6 3.3663(13) 2_766
Ag4 C2 2.190(9) .
Ag4 O32 2.208(7) .
Ag4 O21 2.537(6) 2_666
Ag4 Ag6 2.9530(13) .
Ag4 Ag5 3.2909(11) 2_666
Ag5 O41 2.225(6) 2_666
Ag5 C2 2.262(8) 2_666
Ag5 C1 2.632(9) .
Ag5 Ag5 2.8342(11) 2_666
Ag5 Ag1 3.0685(9) 2_666
Ag5 Ag6 3.0882(9) 2_666
Ag5 Ag4 3.2909(11) 2_666
Ag6 O42 2.283(7) .
Ag6 C2 2.313(8) .
Ag6 C1 2.497(9) 2_766
Ag6 Ag6 2.8432(14) 2_766
Ag6 Ag5 3.0882(9) 2_666
Ag6 Ag3 3.3663(13) 2_766
Ag7 N4 2.180(8) .
Ag7 N3 2.184(7) .
Ag7 N1 2.196(7) .
Ag7 N2 2.206(8) .
C1 C2 1.169(10) .
C1 Ag6 2.497(9) 2_766
C2 Ag5 2.262(8) 2_666
O11 C11 1.246(10) .
O12 C11 1.211(10) .
O21 C21 1.249(10) .
O21 Ag4 2.537(6) 2_666
O22 C21 1.231(10) .
O31 C31 1.199(11) .
O31 Ag1 2.368(6) 2_766
O32 C31 1.225(11) .
O41 C41 1.225(10) .
O41 Ag5 2.225(6) 2_666
O42 C41 1.234(11) .
O51 C51 1.250(10) .
O52 C51 1.224(10) .
O52 Ag3 2.546(6) 2_766
C11 C12 1.433(10) .
C12 F12 1.302(5) .
C12 F13 1.302(5) .
C12 F11 1.304(5) .
C21 C22 1.485(10) .
C22 F22 1.311(5) .
C22 F21 1.312(5) .
C22 F23 1.315(5) .
C31 C32 1.466(11) .
C32 F31 1.314(5) .
C32 F32 1.318(5) .
C32 F33 1.324(5) .
C41 C42 1.485(10) .
C42 F42 1.313(5) .
C42 F43' 1.317(5) .
C42 F42' 1.317(5) .
C42 F41 1.318(5) .
C42 F43 1.319(5) .
C42 F41' 1.320(5) .
C51 C52 1.467(10) .
C52 F53' 1.315(5) .
C52 F52 1.316(5) .
C52 F53 1.316(5) .
C52 F52' 1.317(5) .
C52 F51 1.318(5) .
C52 F51' 1.319(5) .
F41 F41' 1.04(8) .
F41 F43' 1.33(4) .
F42 F42' 0.98(4) .
F42 F41' 1.35(5) .
F43 F43' 1.04(4) .
F43 F42' 1.48(4) .
F51 F53' 1.25(4) .
F51 F51' 1.30(4) .
F52 F52' 1.00(3) .
F52 F51' 1.22(3) .
F53 F53' 1.09(4) .
F53 F52' 1.37(4) .
B1 F1 1.343(12) .
B1 F4 1.364(15) .
B1 F2 1.372(12) .
B1 F3 1.374(13) .
N1 C01 1.458(9) .
N1 C111 1.468(10) .
N1 C110 1.475(10) .
N1 C101 1.480(9) .
N1 C010 1.481(9) .
N1 C011 1.481(9) .
N2 C03 1.455(9) .
N2 C103 1.460(10) .
N2 C112 1.477(10) .
N2 C012 1.483(9) .
N2 C04 1.501(9) .
N2 C102 1.513(10) .
N3 C06 1.458(9) .
N3 C105 1.463(10) .
N3 C013 1.468(8) .
N3 C05 1.498(9) .
N3 C106 1.507(9) .
N4 C108 1.450(10) .
N4 C014 1.455(9) .
N4 C08 1.457(10) .
N4 C09 1.496(9) .
N4 C107 1.522(10) .
C01 C111 1.20(3) .
C01 C02 1.499(10) .
C01 C101 1.55(3) .
C02 C102 1.04(3) .
C02 C03 1.499(10) .
C02 C101 1.53(3) .
C03 C102 1.27(3) .
C03 C112 1.33(3) .
C04 C104 1.19(5) .
C04 C112 1.46(3) .
C04 C05 1.509(10) .
C04 C103 1.68(3) .
C05 C105 0.73(4) .
C05 C104 1.01(4) .
C06 C106 0.52(4) .
C06 C07 1.519(10) .
C06 C107 2.02(4) .
C07 C107 0.84(4) .
C07 C106 1.03(4) .
C07 C08 1.515(10) .
C08 C107 0.75(5) .
C08 C108 1.52(4) .
C09 C109 0.66(3) .
C09 C108 1.10(4) .
C09 C010 1.511(10) .
C09 C110 1.72(4) .
C010 C110 1.10(3) .
C010 C109 1.37(4) .
C010 C111 1.73(3) .
C011 C101 1.35(3) .
C011 C110 1.63(3) .
C012 C103 0.87(4) .
C012 C102 1.90(3) .
C101 C102 1.516(10) .
C103 C104 1.503(11) .
C104 C105 1.503(11) .
C106 C107 1.521(10) .
C108 C109 1.500(11) .
C109 C110 1.502(10) .
